data_7037292
loop_
_publ_author_name
'Weisheim, Eugen'
'B\"ucker, Lisa'
'Neumann, Beate'
'Stammler, Hans-Georg'
'Mitzel, Norbert W.'

_publ_section_title
;
 Tridentate Lewis acids with phenyl substituted 1,3,5-trisilacyclohexane
 backbones.
;
_journal_issue 1
_journal_name_full 'Dalton transactions (Cambridge, England : 2003)'
_journal_page_first 198
_journal_page_last 207
_journal_paper_doi 10.1039/c5dt04208a
_journal_volume 45
_journal_year 2015
_chemical_formula_moiety 'C21 H24 Si3'
_chemical_formula_sum 'C21 H24 Si3'
_chemical_formula_weight 360.67
_chemical_name_systematic
;
 ?
;
_space_group_crystal_system triclinic
_space_group_IT_number 2
_space_group_name_Hall '-P 1'
_space_group_name_H-M_alt 'P -1'
_symmetry_space_group_name_Hall '-P 1'
_symmetry_space_group_name_H-M 'P -1'
_atom_sites_solution_hydrogens geom
_atom_sites_solution_primary iterative
_audit_creation_date 2014-09-23
_audit_creation_method
;
  Olex2 1.2-ac2
  (compiled 2012.03.27 svn.r2268, GUI svn.r4156)
;
_audit_update_record
;
2015-08-20 deposited with the CCDC.
2015-11-15 downloaded from the CCDC.
;
_cell_angle_alpha 94.574(4)
_cell_angle_beta 100.085(3)
_cell_angle_gamma 100.821(4)
_cell_formula_units_Z 4
_cell_length_a 10.5439(3)
_cell_length_b 13.7178(7)
_cell_length_c 14.6783(6)
_cell_measurement_reflns_used 5297
_cell_measurement_temperature 150.0(1)
_cell_measurement_theta_max 24.8680
_cell_measurement_theta_min 2.1910
_cell_volume 2039.11(15)
_computing_cell_refinement
;
CrysAlisPro, Agilent Technologies,
Version 1.171.37.34 (release 22-05-2014 CrysAlis171 .NET)
(compiled May 22 2014,16:03:01)
;
_computing_data_collection
;
CrysAlisPro, Agilent Technologies,
Version 1.171.37.34 (release 22-05-2014 CrysAlis171 .NET)
(compiled May 22 2014,16:03:01)
;
_computing_data_reduction
;
CrysAlisPro, Agilent Technologies,
Version 1.171.37.34 (release 22-05-2014 CrysAlis171 .NET)
(compiled May 22 2014,16:03:01)
;
_computing_molecular_graphics
;
O. V. Dolomanov, L. J. Bourhis, R. J. Gildea, J. A. K. Howard and H. Puschmann,
OLEX2: a complete structure solution, refinement and analysis program.
J. Appl. Cryst. (2009). 42, 339-341.
;
_computing_publication_material
;
O. V. Dolomanov, L. J. Bourhis, R. J. Gildea, J. A. K. Howard and H. Puschmann,
OLEX2: a complete structure solution, refinement and analysis program.
J. Appl. Cryst. (2009). 42, 339-341.
;
_computing_structure_refinement
;
SHELXL, G.M. Sheldrick, Acta Cryst.
(2008). A64, 112-122
;
_computing_structure_solution 'J. Appl. Cryst. (2007) 40, 786-790'
_diffrn_ambient_environment N~2~
_diffrn_ambient_temperature 150.0(1)
_diffrn_detector 'CCD plate'
_diffrn_detector_area_resol_mean 8.0951
_diffrn_detector_type Eos
_diffrn_measured_fraction_theta_full 0.999
_diffrn_measured_fraction_theta_max 0.6542
_diffrn_measurement_details
;
  1 omega  -41.00   37.00   1.0000   42.5000
omega____ theta____ kappa____ phi______ frames
    -       16.1427  -57.0000    0.0000 78

  2 omega  -51.00   35.00   1.0000   42.5000
omega____ theta____ kappa____ phi______ frames
    -       16.1427  -57.0000  150.0000 86

  3 omega  -14.00   82.00   1.0000   42.5000
omega____ theta____ kappa____ phi______ frames
    -       16.1427   77.0000   30.0000 96

  4 omega   -5.00   88.00   1.0000   42.5000
omega____ theta____ kappa____ phi______ frames
    -       16.1427   38.0000 -180.0000 93

  5 omega  -23.00   83.00   1.0000   42.5000
omega____ theta____ kappa____ phi______ frames
    -       16.1427   19.0000  -30.0000 106

  6 omega  -20.00   26.00   1.0000   42.5000
omega____ theta____ kappa____ phi______ frames
    -      -16.2208  -99.0000 -120.0000 46

  7 omega  -37.00   51.00   1.0000   42.5000
omega____ theta____ kappa____ phi______ frames
    -      -16.2208   57.0000  -90.0000 88

  8 omega  -79.00  -18.00   1.0000   42.5000
omega____ theta____ kappa____ phi______ frames
    -      -16.2208  133.0000   54.3419 61

  9 omega  -85.00  -49.00   1.0000   42.5000
omega____ theta____ kappa____ phi______ frames
    -      -16.2208  143.0000 -158.6729 36
;
_diffrn_measurement_device 'four-circle diffractometer'
_diffrn_measurement_device_type 'SuperNova, Single source at offset, Eos'
_diffrn_measurement_method '\w scans'
_diffrn_orient_matrix_UB_11 0.0035996000
_diffrn_orient_matrix_UB_12 0.0218293000
_diffrn_orient_matrix_UB_13 -0.0419245000
_diffrn_orient_matrix_UB_21 -0.0111235000
_diffrn_orient_matrix_UB_22 -0.0482530000
_diffrn_orient_matrix_UB_23 -0.0249426000
_diffrn_orient_matrix_UB_31 -0.0688315000
_diffrn_orient_matrix_UB_32 -0.0021097000
_diffrn_orient_matrix_UB_33 -0.0078931000
_diffrn_radiation_monochromator mirror
_diffrn_radiation_probe x-ray
_diffrn_radiation_type 'Mo K\a'
_diffrn_radiation_wavelength 0.71073
_diffrn_reflns_av_R_equivalents 0.0630
_diffrn_reflns_laue_measured_fraction_full 0.999
_diffrn_reflns_laue_measured_fraction_max 0.999
_diffrn_reflns_limit_h_max 12
_diffrn_reflns_limit_h_min -12
_diffrn_reflns_limit_k_max 16
_diffrn_reflns_limit_k_min -16
_diffrn_reflns_limit_l_max 17
_diffrn_reflns_limit_l_min -17
_diffrn_reflns_number 26795
_diffrn_reflns_point_group_measured_fraction_full 0.999
_diffrn_reflns_point_group_measured_fraction_max 0.999
_diffrn_reflns_theta_full 25.242
_diffrn_reflns_theta_max 25.250
_diffrn_reflns_theta_min 1.956
_diffrn_source 'SuperNova (Mo) X-ray Source'
_exptl_absorpt_coefficient_mu 0.233
_exptl_absorpt_correction_T_max 1.000
_exptl_absorpt_correction_T_min 0.822
_exptl_absorpt_correction_type gaussian
_exptl_absorpt_process_details
;
CrysAlisPro, Agilent Technologies,
Version 1.171.37.34 (release 22-05-2014 CrysAlis171 .NET)
(compiled May 22 2014,16:03:01)
Numerical absorption correction based on gaussian integration over
            a multifaceted crystal model
;
_exptl_crystal_colour 'clear colourless'
_exptl_crystal_colour_lustre clear
_exptl_crystal_colour_primary colourless
_exptl_crystal_density_diffrn 1.175
_exptl_crystal_description needle
_exptl_crystal_F_000 768
_exptl_crystal_size_max 0.2563
_exptl_crystal_size_mid 0.0488
_exptl_crystal_size_min 0.017
_refine_diff_density_max 0.493
_refine_diff_density_min -0.303
_refine_diff_density_rms 0.065
_refine_ls_extinction_method none
_refine_ls_goodness_of_fit_ref 0.894
_refine_ls_hydrogen_treatment constr
_refine_ls_matrix_type full
_refine_ls_number_parameters 434
_refine_ls_number_reflns 7390
_refine_ls_number_restraints 0
_refine_ls_restrained_S_all 0.894
_refine_ls_R_factor_all 0.1046
_refine_ls_R_factor_gt 0.0516
_refine_ls_shift/su_max 0.001
_refine_ls_shift/su_mean 0.000
_refine_ls_structure_factor_coef Fsqd
_refine_ls_weighting_details
;
 w=1/[\s^2^(Fo^2^)+(0.0670P)^2^]
 where P=(Fo^2^+2Fc^2^)/3
;
_refine_ls_weighting_scheme calc
_refine_ls_wR_factor_gt 0.1225
_refine_ls_wR_factor_ref 0.1338
_reflns_Friedel_coverage 0.000
_reflns_number_gt 3899
_reflns_number_total 7390
_reflns_threshold_expression 'I > 2\s(I)'
_cod_data_source_file c5dt04208a2.cif
_cod_data_source_block all-cis-6
_cod_depositor_comments 'Adding full bibliography for 7037290--7037293.cif.'
_cod_original_cell_volume 2039.12(16)
_cod_database_code 7037292
_chemical_oxdiff_formula 'c20 h20 si3'
_diffrn_reflns_av__r_equivalents 0.0630
_diffrn_oxdiff_twin_integration_method simultaneous
_olex2_exptl_crystal_mounting_method mounted
_olex2_submission_special_instructions 'No special instructions were received'
_shelx_space_group_comment
;
The symmetry employed for this shelxl refinement is uniquely defined
by the following loop, which should always be used as a source of
symmetry information in preference to the above space-group names.
They are only intended as comments.
;
_shelxl_version_number 2013-2

loop_
_space_group_symop_operation_xyz
'x, y, z'
'-x, -y, -z'

loop_
_atom_site_label
_atom_site_type_symbol
_atom_site_fract_x
_atom_site_fract_y
_atom_site_fract_z
_atom_site_U_iso_or_equiv
_atom_site_adp_type
_atom_site_occupancy
_atom_site_site_symmetry_order
_atom_site_calc_flag
_atom_site_refinement_flags_posn
_atom_site_refinement_flags_adp
Si1 Si 0.28632(11) 0.16613(9) 0.88510(8) 0.0280(3) Uani 1 1 d . .
H1 H 0.3407 0.1783 0.9495 0.034 Uiso 1 1 calc R U
Si2 Si 0.10312(11) 0.30414(9) 0.94125(8) 0.0293(3) Uani 1 1 d . .
H2 H 0.1631 0.3205 1.0036 0.035 Uiso 1 1 calc R U
Si3 Si 0.33969(11) 0.39466(9) 0.85636(7) 0.0274(3) Uani 1 1 d . .
H3 H 0.3944 0.4138 0.9204 0.033 Uiso 1 1 calc R U
C1A C 0.4224(5) -0.0848(4) 0.7981(4) 0.0595(15) Uani 1 1 d . .
H1A H 0.5040 -0.1059 0.8067 0.071 Uiso 1 1 calc R U
C2 C 0.1664(4) 0.3952(3) 0.8649(3) 0.0304(10) Uani 1 1 d . .
H2A H 0.1601 0.4631 0.8898 0.037 Uiso 1 1 calc R U
H2B H 0.1106 0.3792 0.8019 0.037 Uiso 1 1 calc R U
C3 C 0.1150(4) 0.1770(3) 0.8932(3) 0.0303(10) Uani 1 1 d . .
H3A H 0.0806 0.1278 0.9334 0.036 Uiso 1 1 calc R U
H3B H 0.0587 0.1600 0.8303 0.036 Uiso 1 1 calc R U
C4 C 0.2942(4) 0.0398(3) 0.8323(3) 0.0306(11) Uani 1 1 d . .
C5 C 0.3547(4) 0.2660(3) 0.8166(3) 0.0310(10) Uani 1 1 d . .
H5A H 0.4491 0.2657 0.8189 0.037 Uiso 1 1 calc R U
H5B H 0.3093 0.2490 0.7506 0.037 Uiso 1 1 calc R U
C6 C 0.1969(6) -0.1119(4) 0.7291(3) 0.0593(15) Uani 1 1 d . .
H6 H 0.1213 -0.1524 0.6895 0.071 Uiso 1 1 calc R U
C7 C 0.3150(6) -0.1427(4) 0.7407(4) 0.0573(15) Uani 1 1 d . .
H7 H 0.3213 -0.2041 0.7088 0.069 Uiso 1 1 calc R U
C8 C 0.1879(4) -0.0224(3) 0.7748(3) 0.0412(12) Uani 1 1 d . .
H8 H 0.1051 -0.0030 0.7662 0.049 Uiso 1 1 calc R U
C9 C 0.4130(4) 0.0051(4) 0.8440(3) 0.0448(13) Uani 1 1 d . .
H9 H 0.4888 0.0444 0.8844 0.054 Uiso 1 1 calc R U
C10 C -0.0666(4) 0.3093(3) 0.9592(3) 0.0264(10) Uani 1 1 d . .
C11 C -0.1323(4) 0.3834(3) 0.9273(3) 0.0430(12) Uani 1 1 d . .
H11 H -0.0897 0.4338 0.8958 0.052 Uiso 1 1 calc R U
C12 C -0.2593(5) 0.3840(4) 0.9411(4) 0.0598(15) Uani 1 1 d . .
H12 H -0.3037 0.4334 0.9172 0.072 Uiso 1 1 calc R U
C13 C -0.3209(5) 0.3135(4) 0.9892(3) 0.0544(15) Uani 1 1 d . .
H13 H -0.4066 0.3158 1.0001 0.065 Uiso 1 1 calc R U
C14 C -0.2593(4) 0.2398(4) 1.0218(3) 0.0486(14) Uani 1 1 d . .
H14 H -0.3021 0.1906 1.0544 0.058 Uiso 1 1 calc R U
C15 C -0.1328(4) 0.2385(4) 1.0062(3) 0.0399(12) Uani 1 1 d . .
H15 H -0.0905 0.1872 1.0284 0.048 Uiso 1 1 calc R U
C16 C 0.4036(4) 0.4882(3) 0.7808(3) 0.0284(10) Uani 1 1 d . .
C17 C 0.3600(4) 0.4739(4) 0.6848(3) 0.0391(12) Uani 1 1 d . .
H17 H 0.3003 0.4138 0.6572 0.047 Uiso 1 1 calc R U
C18 C 0.4005(5) 0.5440(4) 0.6286(4) 0.0569(15) Uani 1 1 d . .
H18 H 0.3696 0.5322 0.5631 0.068 Uiso 1 1 calc R U
C19 C 0.4869(6) 0.6321(4) 0.6681(4) 0.0627(17) Uani 1 1 d . .
H19 H 0.5145 0.6814 0.6298 0.075 Uiso 1 1 calc R U
C20 C 0.5319(5) 0.6481(4) 0.7610(4) 0.0573(15) Uani 1 1 d . .
H20 H 0.5915 0.7085 0.7877 0.069 Uiso 1 1 calc R U
C21 C 0.4914(4) 0.5763(3) 0.8183(3) 0.0428(12) Uani 1 1 d . .
H21 H 0.5246 0.5882 0.8835 0.051 Uiso 1 1 calc R U
Si4 Si 0.24129(11) 0.66754(8) 0.39548(8) 0.0262(3) Uani 1 1 d . .
H4 H 0.2259 0.6820 0.4600 0.031 Uiso 1 1 calc R U
Si5 Si 0.52164(11) 0.80271(9) 0.44725(8) 0.0276(3) Uani 1 1 d . .
H5 H 0.5040 0.8203 0.5107 0.033 Uiso 1 1 calc R U
Si6 Si 0.28720(11) 0.89475(8) 0.35951(7) 0.0259(3) Uani 1 1 d . .
H6A H 0.2711 0.9184 0.4219 0.031 Uiso 1 1 calc R U
C1 C 0.1903(4) 0.7649(3) 0.3240(3) 0.0293(10) Uani 1 1 d . .
H1B H 0.0969 0.7652 0.3256 0.035 Uiso 1 1 calc R U
H1C H 0.1955 0.7452 0.2586 0.035 Uiso 1 1 calc R U
C22 C 0.4198(4) 0.6755(3) 0.4003(3) 0.0303(10) Uani 1 1 d . .
H22A H 0.4345 0.6577 0.3369 0.036 Uiso 1 1 calc R U
H22B H 0.4497 0.6260 0.4401 0.036 Uiso 1 1 calc R U
C23 C 0.4662(4) 0.8945(3) 0.3710(3) 0.0298(10) Uani 1 1 d . .
H23A H 0.4851 0.8791 0.3083 0.036 Uiso 1 1 calc R U
H23B H 0.5174 0.9622 0.3966 0.036 Uiso 1 1 calc R U
C25 C 0.1403(4) 0.5419(3) 0.3434(3) 0.0272(10) Uani 1 1 d . .
C26 C 0.0122(4) 0.5104(3) 0.3585(3) 0.0402(12) Uani 1 1 d . .
H26 H -0.0198 0.5494 0.4023 0.048 Uiso 1 1 calc R U
C27 C -0.0684(4) 0.4239(4) 0.3109(4) 0.0499(13) Uani 1 1 d . .
H27 H -0.1549 0.4037 0.3223 0.060 Uiso 1 1 calc R U
C28 C -0.0244(6) 0.3671(4) 0.2474(3) 0.0542(15) Uani 1 1 d . .
H28 H -0.0805 0.3079 0.2142 0.065 Uiso 1 1 calc R U
C29 C 0.1011(6) 0.3958(4) 0.2316(3) 0.0526(14) Uani 1 1 d . .
H29 H 0.1313 0.3569 0.1867 0.063 Uiso 1 1 calc R U
C30 C 0.1836(5) 0.4810(3) 0.2808(3) 0.0436(12) Uani 1 1 d . .
H30 H 0.2716 0.4981 0.2716 0.052 Uiso 1 1 calc R U
C31 C 0.7017(4) 0.8040(3) 0.4593(3) 0.0256(10) Uani 1 1 d . .
C32 C 0.7566(4) 0.7321(3) 0.5073(3) 0.0312(10) Uani 1 1 d . .
H32 H 0.7012 0.6812 0.5307 0.037 Uiso 1 1 calc R U
C33 C 0.8901(4) 0.7351(4) 0.5206(3) 0.0405(12) Uani 1 1 d . .
H33 H 0.9258 0.6865 0.5537 0.049 Uiso 1 1 calc R U
C34 C 0.9720(4) 0.8072(4) 0.4869(3) 0.0521(14) Uani 1 1 d . .
H34 H 1.0639 0.8088 0.4966 0.063 Uiso 1 1 calc R U
C35 C 0.9199(4) 0.8779(4) 0.4384(3) 0.0437(12) Uani 1 1 d . .
H35 H 0.9760 0.9275 0.4140 0.052 Uiso 1 1 calc R U
C36 C 0.7868(4) 0.8762(3) 0.4255(3) 0.0356(11) Uani 1 1 d . .
H36 H 0.7524 0.9255 0.3927 0.043 Uiso 1 1 calc R U
C37 C 0.2352(3) 0.9811(3) 0.2756(3) 0.0233(9) Uani 1 1 d . .
C38 C 0.2363(4) 0.9623(3) 0.1810(3) 0.0325(11) Uani 1 1 d . .
H38 H 0.2596 0.9023 0.1590 0.039 Uiso 1 1 calc R U
C39 C 0.2050(4) 1.0272(4) 0.1188(3) 0.0421(12) Uani 1 1 d . .
H39 H 0.2074 1.0125 0.0548 0.051 Uiso 1 1 calc R U
C40 C 0.1699(4) 1.1146(4) 0.1496(3) 0.0449(13) Uani 1 1 d . .
H40 H 0.1479 1.1600 0.1069 0.054 Uiso 1 1 calc R U
C41 C 0.1669(5) 1.1354(4) 0.2429(3) 0.0477(13) Uani 1 1 d . .
H41 H 0.1432 1.1953 0.2647 0.057 Uiso 1 1 calc R U
C42 C 0.1987(4) 1.0686(3) 0.3039(3) 0.0355(11) Uani 1 1 d . .
H42 H 0.1954 1.0832 0.3677 0.043 Uiso 1 1 calc R U

loop_
_atom_site_aniso_label
_atom_site_aniso_U_11
_atom_site_aniso_U_22
_atom_site_aniso_U_33
_atom_site_aniso_U_23
_atom_site_aniso_U_13
_atom_site_aniso_U_12
Si1 0.0249(7) 0.0302(7) 0.0288(7) 0.0087(6) 0.0052(5) 0.0029(5)
Si2 0.0248(7) 0.0368(8) 0.0278(6) 0.0107(6) 0.0067(5) 0.0060(5)
Si3 0.0319(7) 0.0269(7) 0.0232(6) 0.0070(5) 0.0078(5) 0.0017(5)
C1A 0.054(4) 0.028(3) 0.108(5) 0.012(3) 0.039(3) 0.012(3)
C2 0.038(3) 0.027(3) 0.029(2) 0.007(2) 0.010(2) 0.010(2)
C3 0.027(2) 0.031(3) 0.032(2) 0.011(2) 0.0072(19) -0.0004(19)
C4 0.034(3) 0.025(3) 0.035(2) 0.012(2) 0.013(2) 0.001(2)
C5 0.028(2) 0.032(3) 0.032(2) 0.006(2) 0.0063(19) 0.0024(19)
C6 0.074(4) 0.034(3) 0.060(4) 0.009(3) -0.002(3) -0.002(3)
C7 0.075(4) 0.026(3) 0.076(4) 0.001(3) 0.033(4) 0.007(3)
C8 0.042(3) 0.025(3) 0.054(3) 0.008(2) -0.002(2) 0.008(2)
C9 0.030(3) 0.038(3) 0.066(3) 0.007(3) 0.018(2) -0.001(2)
C10 0.026(2) 0.034(3) 0.018(2) 0.002(2) 0.0070(18) 0.003(2)
C11 0.036(3) 0.044(3) 0.053(3) 0.010(3) 0.012(2) 0.012(2)
C12 0.035(3) 0.067(4) 0.080(4) -0.001(3) 0.007(3) 0.026(3)
C13 0.031(3) 0.072(4) 0.061(3) -0.005(3) 0.018(3) 0.009(3)
C14 0.032(3) 0.071(4) 0.040(3) 0.005(3) 0.012(2) -0.001(3)
C15 0.030(3) 0.053(3) 0.036(3) 0.005(2) 0.007(2) 0.006(2)
C16 0.030(2) 0.029(3) 0.031(2) 0.009(2) 0.014(2) 0.009(2)
C17 0.045(3) 0.036(3) 0.040(3) 0.013(2) 0.013(2) 0.011(2)
C18 0.078(4) 0.061(4) 0.051(3) 0.032(3) 0.033(3) 0.032(3)
C19 0.084(4) 0.056(4) 0.083(4) 0.052(4) 0.062(4) 0.040(3)
C20 0.057(4) 0.035(3) 0.088(4) 0.018(3) 0.038(3) 0.006(3)
C21 0.051(3) 0.032(3) 0.049(3) 0.011(2) 0.019(2) 0.004(2)
Si4 0.0284(7) 0.0247(7) 0.0287(6) 0.0069(5) 0.0089(5) 0.0084(5)
Si5 0.0274(7) 0.0311(7) 0.0276(6) 0.0106(5) 0.0055(5) 0.0112(5)
Si6 0.0288(7) 0.0237(7) 0.0261(6) 0.0064(5) 0.0034(5) 0.0085(5)
C1 0.029(2) 0.024(3) 0.034(2) 0.004(2) 0.0023(19) 0.0052(18)
C22 0.036(3) 0.028(3) 0.034(2) 0.015(2) 0.014(2) 0.014(2)
C23 0.029(2) 0.025(3) 0.035(2) 0.010(2) 0.004(2) 0.0053(19)
C25 0.037(3) 0.022(3) 0.027(2) 0.010(2) 0.006(2) 0.013(2)
C26 0.037(3) 0.033(3) 0.056(3) 0.006(2) 0.015(2) 0.016(2)
C27 0.032(3) 0.037(3) 0.076(4) 0.013(3) 0.001(3) 0.002(2)
C28 0.075(4) 0.025(3) 0.053(3) 0.011(3) -0.011(3) 0.005(3)
C29 0.092(4) 0.028(3) 0.042(3) 0.000(2) 0.028(3) 0.009(3)
C30 0.057(3) 0.025(3) 0.054(3) 0.007(2) 0.027(3) 0.006(2)
C31 0.025(2) 0.031(3) 0.023(2) 0.004(2) 0.0081(18) 0.0086(19)
C32 0.033(3) 0.037(3) 0.027(2) 0.008(2) 0.007(2) 0.013(2)
C33 0.037(3) 0.050(3) 0.035(3) -0.002(2) -0.004(2) 0.023(2)
C34 0.023(3) 0.069(4) 0.060(3) -0.007(3) -0.002(2) 0.013(3)
C35 0.029(3) 0.054(3) 0.047(3) 0.001(3) 0.013(2) 0.002(2)
C36 0.035(3) 0.038(3) 0.034(2) 0.002(2) 0.003(2) 0.013(2)
C37 0.019(2) 0.021(2) 0.026(2) 0.0008(18) -0.0026(18) 0.0010(18)
C38 0.030(2) 0.029(3) 0.043(3) 0.009(2) 0.010(2) 0.010(2)
C39 0.052(3) 0.046(3) 0.029(2) 0.012(2) 0.008(2) 0.009(2)
C40 0.048(3) 0.039(3) 0.044(3) 0.025(3) -0.006(2) 0.005(2)
C41 0.064(4) 0.025(3) 0.059(3) 0.010(3) 0.007(3) 0.022(2)
C42 0.045(3) 0.028(3) 0.031(2) 0.005(2) 0.000(2) 0.009(2)

loop_
_atom_type_symbol
_atom_type_description
_atom_type_scat_dispersion_real
_atom_type_scat_dispersion_imag
_atom_type_scat_source
C C 0.0033 0.0016 'International Tables Vol C Tables 4.2.6.8 and 6.1.1.4'
H H 0.0000 0.0000 'International Tables Vol C Tables 4.2.6.8 and 6.1.1.4'
Si Si 0.0817 0.0704 'International Tables Vol C Tables 4.2.6.8 and 6.1.1.4'

loop_
_exptl_crystal_face_index_h
_exptl_crystal_face_index_k
_exptl_crystal_face_index_l
_exptl_crystal_face_perp_dist
_exptl_oxdiff_crystal_face_indexfrac_h
_exptl_oxdiff_crystal_face_indexfrac_k
_exptl_oxdiff_crystal_face_indexfrac_l
_exptl_oxdiff_crystal_face_x
_exptl_oxdiff_crystal_face_y
_exptl_oxdiff_crystal_face_z
0 1 -1 0.0020 0.0000 1.0000 -1.0000 0.0638 -0.0233 0.0058
0 -1 -1 0.0263 -0.0000 -1.0000 -1.0000 0.0201 0.0732 0.0100
3 -13 -14 0.0462 3.0000 -13.0000 -14.0000 0.3140 0.9431 -0.0686
-4 13 14 0.0298 -4.0000 13.0000 14.0000 -0.3176 -0.9320 0.1374
0 -1 1 0.0150 -0.0000 -1.0000 1.0000 -0.0638 0.0233 -0.0058
1 13 12 0.0199 1.0000 13.0000 12.0000 -0.2157 -0.9377 -0.1910
-1 0 0 0.1213 -1.0000 -0.0000 0.0000 -0.0036 0.0111 0.0688
1 0 0 0.1213 1.0000 0.0000 -0.0000 0.0036 -0.0111 -0.0688

loop_
_geom_angle_atom_site_label_1
_geom_angle_atom_site_label_2
_geom_angle_atom_site_label_3
_geom_angle
C3 Si1 H1 108.3
C3 Si1 C4 112.19(19)
C3 Si1 C5 108.50(19)
C4 Si1 H1 108.3
C4 Si1 C5 111.20(18)
C5 Si1 H1 108.3
C2 Si2 H2 107.4
C2 Si2 C3 108.51(18)
C2 Si2 C10 113.70(18)
C3 Si2 H2 107.4
C3 Si2 C10 112.09(18)
C10 Si2 H2 107.4
C2 Si3 H3 107.5
C2 Si3 C5 109.59(19)
C2 Si3 C16 112.09(18)
C5 Si3 H3 107.5
C5 Si3 C16 112.34(18)
C16 Si3 H3 107.5
C7 C1A H1A 119.9
C7 C1A C9 120.1(5)
C9 C1A H1A 119.9
Si2 C2 Si3 112.4(2)
Si2 C2 H2A 109.1
Si2 C2 H2B 109.1
Si3 C2 H2A 109.1
Si3 C2 H2B 109.1
H2A C2 H2B 107.9
Si1 C3 Si2 113.2(2)
Si1 C3 H3A 108.9
Si1 C3 H3B 108.9
Si2 C3 H3A 108.9
Si2 C3 H3B 108.9
H3A C3 H3B 107.8
C8 C4 Si1 122.6(3)
C8 C4 C9 115.8(4)
C9 C4 Si1 121.5(3)
Si1 C5 H5A 108.4
Si1 C5 H5B 108.4
Si3 C5 Si1 115.4(2)
Si3 C5 H5A 108.4
Si3 C5 H5B 108.4
H5A C5 H5B 107.5
C7 C6 H6 119.9
C7 C6 C8 120.2(5)
C8 C6 H6 119.9
C1A C7 C6 119.5(5)
C1A C7 H7 120.2
C6 C7 H7 120.2
C4 C8 C6 122.5(5)
C4 C8 H8 118.8
C6 C8 H8 118.8
C1A C9 C4 121.8(4)
C1A C9 H9 119.1
C4 C9 H9 119.1
C11 C10 Si2 122.6(3)
C15 C10 Si2 120.3(3)
C15 C10 C11 117.1(4)
C10 C11 H11 119.6
C12 C11 C10 120.8(4)
C12 C11 H11 119.6
C11 C12 H12 119.8
C13 C12 C11 120.4(5)
C13 C12 H12 119.8
C12 C13 H13 119.8
C14 C13 C12 120.4(5)
C14 C13 H13 119.8
C13 C14 H14 120.5
C13 C14 C15 119.0(5)
C15 C14 H14 120.5
C10 C15 C14 122.3(4)
C10 C15 H15 118.9
C14 C15 H15 118.9
C17 C16 Si3 121.1(3)
C21 C16 Si3 121.6(3)
C21 C16 C17 117.3(4)
C16 C17 H17 119.0
C18 C17 C16 122.0(5)
C18 C17 H17 119.0
C17 C18 H18 120.3
C17 C18 C19 119.5(5)
C19 C18 H18 120.3
C18 C19 H19 120.0
C20 C19 C18 120.1(5)
C20 C19 H19 120.0
C19 C20 H20 119.7
C19 C20 C21 120.6(5)
C21 C20 H20 119.7
C16 C21 C20 120.6(4)
C16 C21 H21 119.7
C20 C21 H21 119.7
C1 Si4 H4 109.0
C1 Si4 C25 109.51(17)
C22 Si4 H4 109.0
C22 Si4 C1 107.67(18)
C22 Si4 C25 112.64(19)
C25 Si4 H4 109.0
C22 Si5 H5 108.0
C23 Si5 H5 108.0
C23 Si5 C22 108.47(18)
C23 Si5 C31 112.97(18)
C31 Si5 H5 108.0
C31 Si5 C22 111.32(18)
C1 Si6 H6A 108.3
C1 Si6 C23 109.37(19)
C23 Si6 H6A 108.3
C37 Si6 H6A 108.3
C37 Si6 C1 111.33(17)
C37 Si6 C23 111.28(17)
Si4 C1 Si6 116.3(2)
Si4 C1 H1B 108.2
Si4 C1 H1C 108.2
Si6 C1 H1B 108.2
Si6 C1 H1C 108.2
H1B C1 H1C 107.4
Si4 C22 Si5 113.1(2)
Si4 C22 H22A 109.0
Si4 C22 H22B 109.0
Si5 C22 H22A 109.0
Si5 C22 H22B 109.0
H22A C22 H22B 107.8
Si5 C23 Si6 113.3(2)
Si5 C23 H23A 108.9
Si5 C23 H23B 108.9
Si6 C23 H23A 108.9
Si6 C23 H23B 108.9
H23A C23 H23B 107.7
C26 C25 Si4 121.2(3)
C30 C25 Si4 121.4(3)
C30 C25 C26 117.1(4)
C25 C26 H26 119.4
C27 C26 C25 121.3(4)
C27 C26 H26 119.4
C26 C27 H27 119.9
C28 C27 C26 120.2(5)
C28 C27 H27 119.9
C27 C28 H28 120.1
C27 C28 C29 119.8(5)
C29 C28 H28 120.1
C28 C29 H29 119.9
C28 C29 C30 120.3(5)
C30 C29 H29 119.9
C25 C30 H30 119.4
C29 C30 C25 121.2(4)
C29 C30 H30 119.4
C32 C31 Si5 119.9(3)
C36 C31 Si5 122.6(3)
C36 C31 C32 117.5(4)
C31 C32 H32 119.7
C33 C32 C31 120.5(4)
C33 C32 H32 119.7
C32 C33 H33 119.6
C34 C33 C32 120.9(4)
C34 C33 H33 119.6
C33 C34 H34 120.2
C33 C34 C35 119.5(4)
C35 C34 H34 120.2
C34 C35 H35 120.0
C36 C35 C34 120.1(5)
C36 C35 H35 120.0
C31 C36 H36 119.3
C35 C36 C31 121.5(4)
C35 C36 H36 119.3
C38 C37 Si6 121.2(3)
C42 C37 Si6 122.1(3)
C42 C37 C38 116.6(4)
C37 C38 H38 118.9
C39 C38 C37 122.3(4)
C39 C38 H38 118.9
C38 C39 H39 120.2
C38 C39 C40 119.5(4)
C40 C39 H39 120.2
C39 C40 H40 120.1
C41 C40 C39 119.8(4)
C41 C40 H40 120.1
C40 C41 H41 120.3
C42 C41 C40 119.4(4)
C42 C41 H41 120.3
C37 C42 H42 118.8
C41 C42 C37 122.4(4)
C41 C42 H42 118.8

loop_
_geom_bond_atom_site_label_1
_geom_bond_atom_site_label_2
_geom_bond_distance
Si1 H1 1.0000
Si1 C3 1.863(4)
Si1 C4 1.864(4)
Si1 C5 1.874(4)
Si2 H2 1.0000
Si2 C2 1.853(4)
Si2 C3 1.863(4)
Si2 C10 1.868(4)
Si3 H3 1.0000
Si3 C2 1.855(4)
Si3 C5 1.858(4)
Si3 C16 1.869(4)
C1A H1A 0.9500
C1A C7 1.358(7)
C1A C9 1.385(6)
C2 H2A 0.9900
C2 H2B 0.9900
C3 H3A 0.9900
C3 H3B 0.9900
C4 C8 1.376(6)
C4 C9 1.410(6)
C5 H5A 0.9900
C5 H5B 0.9900
C6 H6 0.9500
C6 C7 1.376(7)
C6 C8 1.378(6)
C7 H7 0.9500
C8 H8 0.9500
C9 H9 0.9500
C10 C11 1.399(6)
C10 C15 1.388(5)
C11 H11 0.9500
C11 C12 1.390(6)
C12 H12 0.9500
C12 C13 1.375(7)
C13 H13 0.9500
C13 C14 1.373(7)
C14 H14 0.9500
C14 C15 1.395(6)
C15 H15 0.9500
C16 C17 1.389(5)
C16 C21 1.385(6)
C17 H17 0.9500
C17 C18 1.373(6)
C18 H18 0.9500
C18 C19 1.384(7)
C19 H19 0.9500
C19 C20 1.348(7)
C20 H20 0.9500
C20 C21 1.399(6)
C21 H21 0.9500
Si4 H4 1.0000
Si4 C1 1.862(4)
Si4 C22 1.854(4)
Si4 C25 1.872(4)
Si5 H5 1.0000
Si5 C22 1.876(4)
Si5 C23 1.858(4)
Si5 C31 1.873(4)
Si6 H6A 1.0000
Si6 C1 1.863(4)
Si6 C23 1.866(4)
Si6 C37 1.860(4)
C1 H1B 0.9900
C1 H1C 0.9900
C22 H22A 0.9900
C22 H22B 0.9900
C23 H23A 0.9900
C23 H23B 0.9900
C25 C26 1.400(5)
C25 C30 1.386(5)
C26 H26 0.9500
C26 C27 1.379(6)
C27 H27 0.9500
C27 C28 1.364(6)
C28 H28 0.9500
C28 C29 1.374(6)
C29 H29 0.9500
C29 C30 1.381(6)
C30 H30 0.9500
C31 C32 1.410(5)
C31 C36 1.390(5)
C32 H32 0.9500
C32 C33 1.379(5)
C33 H33 0.9500
C33 C34 1.370(6)
C34 H34 0.9500
C34 C35 1.386(6)
C35 H35 0.9500
C35 C36 1.378(5)
C36 H36 0.9500
C37 C38 1.395(5)
C37 C42 1.383(5)
C38 H38 0.9500
C38 C39 1.368(5)
C39 H39 0.9500
C39 C40 1.385(6)
C40 H40 0.9500
C40 C41 1.383(6)
C41 H41 0.9500
C41 C42 1.376(6)
C42 H42 0.9500

loop_
_geom_torsion_atom_site_label_1
_geom_torsion_atom_site_label_2
_geom_torsion_atom_site_label_3
_geom_torsion_atom_site_label_4
_geom_torsion
Si1 C4 C8 C6 174.0(4)
Si1 C4 C9 C1A -174.0(4)
Si2 C10 C11 C12 179.2(3)
Si2 C10 C15 C14 179.5(3)
Si3 C16 C17 C18 176.6(3)
Si3 C16 C21 C20 -176.1(3)
C2 Si2 C3 Si1 59.1(3)
C2 Si2 C10 C11 -7.4(4)
C2 Si2 C10 C15 172.9(3)
C2 Si3 C5 Si1 -52.1(3)
C2 Si3 C16 C17 -71.3(4)
C2 Si3 C16 C21 105.8(4)
C3 Si1 C4 C8 23.5(4)
C3 Si1 C4 C9 -161.0(3)
C3 Si1 C5 Si3 51.2(3)
C3 Si2 C2 Si3 -59.1(3)
C3 Si2 C10 C11 -130.9(4)
C3 Si2 C10 C15 49.3(4)
C4 Si1 C3 Si2 -177.6(2)
C4 Si1 C5 Si3 175.1(2)
C5 Si1 C3 Si2 -54.4(3)
C5 Si1 C4 C8 -98.2(4)
C5 Si1 C4 C9 77.3(4)
C5 Si3 C2 Si2 55.5(3)
C5 Si3 C16 C17 52.7(4)
C5 Si3 C16 C21 -130.3(4)
C7 C1A C9 C4 -0.7(8)
C7 C6 C8 C4 0.6(8)
C8 C4 C9 C1A 1.8(7)
C8 C6 C7 C1A 0.6(8)
C9 C1A C7 C6 -0.5(8)
C9 C4 C8 C6 -1.7(7)
C10 Si2 C2 Si3 175.47(19)
C10 Si2 C3 Si1 -174.48(19)
C10 C11 C12 C13 2.1(7)
C11 C10 C15 C14 -0.2(6)
C11 C12 C13 C14 -2.0(8)
C12 C13 C14 C15 0.8(7)
C13 C14 C15 C10 0.3(7)
C15 C10 C11 C12 -1.0(6)
C16 Si3 C2 Si2 -179.1(2)
C16 Si3 C5 Si1 -177.4(2)
C16 C17 C18 C19 -0.4(7)
C17 C16 C21 C20 1.1(7)
C17 C18 C19 C20 0.8(8)
C18 C19 C20 C21 -0.3(8)
C19 C20 C21 C16 -0.6(7)
C21 C16 C17 C18 -0.6(7)
Si4 C25 C26 C27 171.6(3)
Si4 C25 C30 C29 -169.8(4)
Si5 C31 C32 C33 -176.8(3)
Si5 C31 C36 C35 177.4(3)
Si6 C37 C38 C39 -176.6(3)
Si6 C37 C42 C41 176.4(3)
C1 Si4 C22 Si5 56.5(3)
C1 Si4 C25 C26 -79.7(4)
C1 Si4 C25 C30 93.4(4)
C1 Si6 C23 Si5 -52.4(3)
C1 Si6 C37 C38 -55.9(4)
C1 Si6 C37 C42 126.7(3)
C22 Si4 C1 Si6 -53.1(3)
C22 Si4 C25 C26 160.5(3)
C22 Si4 C25 C30 -26.4(4)
C22 Si5 C23 Si6 56.7(3)
C22 Si5 C31 C32 -51.4(4)
C22 Si5 C31 C36 131.1(3)
C23 Si5 C22 Si4 -59.5(3)
C23 Si5 C31 C32 -173.8(3)
C23 Si5 C31 C36 8.8(4)
C23 Si6 C1 Si4 51.4(3)
C23 Si6 C37 C38 66.3(4)
C23 Si6 C37 C42 -111.0(3)
C25 Si4 C1 Si6 -175.9(2)
C25 Si4 C22 Si5 177.34(19)
C25 C26 C27 C28 -0.3(7)
C26 C25 C30 C29 3.6(6)
C26 C27 C28 C29 0.7(7)
C27 C28 C29 C30 1.1(7)
C28 C29 C30 C25 -3.3(7)
C30 C25 C26 C27 -1.8(6)
C31 Si5 C22 Si4 175.62(19)
C31 Si5 C23 Si6 -179.4(2)
C31 C32 C33 C34 -0.6(6)
C32 C31 C36 C35 -0.1(6)
C32 C33 C34 C35 -0.2(7)
C33 C34 C35 C36 0.9(7)
C34 C35 C36 C31 -0.7(7)
C36 C31 C32 C33 0.7(6)
C37 Si6 C1 Si4 174.7(2)
C37 Si6 C23 Si5 -175.8(2)
C37 C38 C39 C40 -0.5(7)
C38 C37 C42 C41 -1.1(6)
C38 C39 C40 C41 0.1(7)
C39 C40 C41 C42 -0.2(7)
C40 C41 C42 C37 0.7(7)
C42 C37 C38 C39 0.9(6)

loop_
_diffrn_oxdiff_twin_id
_diffrn_oxdiff_twin_ratio
_diffrn_oxdiff_twin_reflns_isolated
_diffrn_oxdiff_twin_reflns_overlapped
1 0.7872 13416 13481
2 0.2128 0 13481
